data_2215768
loop_
_publ_author_name
'Li, Jian'

_publ_section_title
;
 1,1'-Methylenebis(2,3-dimethylimidazolium) dipicrate acetonitrile
 solvate
;
_journal_coeditor_code BH2132
_journal_issue 11
_journal_name_full 'Acta Crystallographica Section E'
_journal_page_first o4470
_journal_page_last o4470
_journal_paper_doi 10.1107/S160053680705338X
_journal_volume 63
_journal_year 2007
_chemical_formula_iupac 'C11 H18 N4 2+, 2C6 H2 N3 O7 -, C2 H3 N'
_chemical_formula_moiety 'C11 H18 N4 2+, 2(C6 H2 N3 O7 -), C2 H3 N'
_chemical_formula_sum 'C25 H25 N11 O14'
_chemical_formula_weight 703.56
_chemical_name_systematic
;
1,1'-Methylenebis(2,3-dimethylimidazolium) dipicrate acetonitrile solvate
;
_space_group_IT_number 19
_space_group_name_Hall 'P 2ac 2ab'
_symmetry_cell_setting orthorhombic
_symmetry_space_group_name_Hall 'P 2ac 2ab'
_symmetry_space_group_name_H-M 'P 21 21 21'
_atom_sites_solution_hydrogens geom
_atom_sites_solution_primary direct
_atom_sites_solution_secondary difmap
_audit_creation_method SHELXL97
_cell_angle_alpha 90.00
_cell_angle_beta 90.00
_cell_angle_gamma 90.00
_cell_formula_units_Z 4
_cell_length_a 6.8715(9)
_cell_length_b 19.892(3)
_cell_length_c 22.594(3)
_cell_measurement_reflns_used 3413
_cell_measurement_temperature 292(2)
_cell_measurement_theta_max 19.13
_cell_measurement_theta_min 2.24
_cell_volume 3088.3(7)
_computing_cell_refinement 'SAINT-Plus (Bruker, 2001)'
_computing_data_collection 'SMART (Bruker, 2001)'
_computing_data_reduction 'SAINT-Plus (Bruker, 2001)'
_computing_molecular_graphics 'SHELXTL (Bruker, 2001)'
_computing_publication_material 'SHELXTL (Bruker, 2001)'
_computing_structure_refinement 'SHELXL97 (Sheldrick, 1997)'
_computing_structure_solution 'SHELXS97 (Sheldrick, 1997)'
_diffrn_ambient_temperature 292(2)
_diffrn_measured_fraction_theta_full 1.000
_diffrn_measured_fraction_theta_max 1.000
_diffrn_measurement_device_type 'Bruker SMART 1000 CCD area-detector'
_diffrn_measurement_method '\f and \w'
_diffrn_radiation_monochromator graphite
_diffrn_radiation_source 'fine-focus sealed tube'
_diffrn_radiation_type MoK\a
_diffrn_radiation_wavelength 0.71073
_diffrn_reflns_av_R_equivalents 0.0613
_diffrn_reflns_av_sigmaI/netI 0.0350
_diffrn_reflns_limit_h_max 8
_diffrn_reflns_limit_h_min -7
_diffrn_reflns_limit_k_max 23
_diffrn_reflns_limit_k_min -23
_diffrn_reflns_limit_l_max 26
_diffrn_reflns_limit_l_min -26
_diffrn_reflns_number 24762
_diffrn_reflns_theta_full 25.00
_diffrn_reflns_theta_max 25.00
_diffrn_reflns_theta_min 1.80
_diffrn_standards_decay_% 0
_diffrn_standards_interval_count 0
_diffrn_standards_interval_time 0
_diffrn_standards_number 0
_exptl_absorpt_coefficient_mu 0.126
_exptl_absorpt_correction_T_max 0.9875
_exptl_absorpt_correction_T_min 0.9631
_exptl_absorpt_correction_type multi-scan
_exptl_absorpt_process_details '(SADABS; Sheldrick, 1996)'
_exptl_crystal_colour yellow
_exptl_crystal_density_diffrn 1.513
_exptl_crystal_density_method 'not measured'
_exptl_crystal_description block
_exptl_crystal_F_000 1456
_exptl_crystal_size_max 0.30
_exptl_crystal_size_mid 0.20
_exptl_crystal_size_min 0.10
_refine_diff_density_max 0.229
_refine_diff_density_min -0.173
_refine_ls_extinction_method none
_refine_ls_goodness_of_fit_ref 1.017
_refine_ls_hydrogen_treatment constr
_refine_ls_matrix_type full
_refine_ls_number_parameters 455
_refine_ls_number_reflns 3115
_refine_ls_number_restraints 0
_refine_ls_restrained_S_all 1.017
_refine_ls_R_factor_all 0.0749
_refine_ls_R_factor_gt 0.0591
_refine_ls_shift/su_max 0.000
_refine_ls_shift/su_mean 0.000
_refine_ls_structure_factor_coef Fsqd
_refine_ls_weighting_details 'calc w=1/[\s^2^(Fo^2^)+(0.0737P)^2^+1.7443P] where P=(Fo^2^+2Fc^2^)/3'
_refine_ls_weighting_scheme calc
_refine_ls_wR_factor_gt 0.1394
_refine_ls_wR_factor_ref 0.1478
_reflns_number_gt 2528
_reflns_number_total 3115
_reflns_threshold_expression I>2\s(I)
_cod_data_source_file bh2132.cif
_cod_data_source_block I
_cod_original_cell_volume 3088.2(7)
_cod_database_code 2215768
_cod_database_fobs_code 2215768

loop_
_symmetry_equiv_pos_as_xyz
'x, y, z'
'-x+1/2, -y, z+1/2'
'-x, y+1/2, -z+1/2'
'x+1/2, -y+1/2, -z'

loop_
_atom_site_type_symbol
_atom_site_label
_atom_site_fract_x
_atom_site_fract_y
_atom_site_fract_z
_atom_site_U_iso_or_equiv
_atom_site_adp_type
_atom_site_calc_flag
_atom_site_refinement_flags
_atom_site_occupancy
C C1 0.7131(11) 0.6482(3) 0.8910(2) 0.0741(19) Uani d . 1
H H1A 0.8431 0.6651 0.8955 0.111 Uiso calc R 1
H H1B 0.7147 0.6000 0.8931 0.111 Uiso calc R 1
H H1C 0.6323 0.6657 0.9221 0.111 Uiso calc R 1
C C2 0.4502(9) 0.6533(2) 0.8124(2) 0.0524(13) Uani d . 1
H H2A 0.3555 0.6293 0.8328 0.063 Uiso calc R 1
C C3 0.4341(7) 0.6785(2) 0.7583(2) 0.0469(12) Uani d . 1
H H3A 0.3264 0.6751 0.7335 0.056 Uiso calc R 1
C C4 0.7291(7) 0.7041(2) 0.7922(2) 0.0442(11) Uani d . 1
C C5 0.9315(8) 0.7267(3) 0.7962(2) 0.0616(15) Uani d . 1
H H5A 0.9834 0.7151 0.8343 0.092 Uiso calc R 1
H H5B 0.9367 0.7746 0.7911 0.092 Uiso calc R 1
H H5C 1.0071 0.7053 0.7658 0.092 Uiso calc R 1
C C6 0.6454(8) 0.7456(2) 0.68964(18) 0.0450(12) Uani d . 1
H H6A 0.7822 0.7572 0.6872 0.054 Uiso calc R 1
H H6B 0.6151 0.7158 0.6569 0.054 Uiso calc R 1
C C7 0.3515(9) 0.8090(3) 0.6568(2) 0.0645(16) Uani d . 1
H H7A 0.2891 0.7739 0.6374 0.077 Uiso calc R 1
C C8 0.2870(10) 0.8710(3) 0.6629(3) 0.0751(18) Uani d . 1
H H8A 0.1702 0.8877 0.6482 0.090 Uiso calc R 1
C C9 0.5714(9) 0.8665(2) 0.70769(18) 0.0489(13) Uani d . 1
C C10 0.4020(16) 0.9780(3) 0.7107(3) 0.110(3) Uani d . 1
H H10A 0.4724 0.9864 0.7467 0.164 Uiso calc R 1
H H10B 0.2671 0.9886 0.7165 0.164 Uiso calc R 1
H H10C 0.4540 1.0054 0.6796 0.164 Uiso calc R 1
C C11 0.7443(12) 0.8842(3) 0.7422(2) 0.084(2) Uani d . 1
H H11A 0.8574 0.8646 0.7242 0.126 Uiso calc R 1
H H11B 0.7306 0.8675 0.7818 0.126 Uiso calc R 1
H H11C 0.7584 0.9322 0.7431 0.126 Uiso calc R 1
C C12 0.4963(7) 0.3526(2) 0.1203(2) 0.0406(11) Uani d . 1
C C13 0.5179(7) 0.3387(2) 0.0577(2) 0.0460(12) Uani d . 1
C C14 0.5718(7) 0.3846(2) 0.0162(2) 0.0460(12) Uani d . 1
H H14A 0.5832 0.3718 -0.0233 0.055 Uiso calc R 1
C C15 0.6099(7) 0.4507(2) 0.03285(19) 0.0397(11) Uani d . 1
C C16 0.5968(7) 0.4687(2) 0.0917(2) 0.0398(11) Uani d . 1
H H16C 0.6232 0.5126 0.1032 0.048 Uiso calc R 1
C C17 0.5452(7) 0.4220(2) 0.13298(19) 0.0386(10) Uani d . 1
C C18 0.2943(7) 0.4320(2) 0.47497(19) 0.0443(12) Uani d . 1
C C19 0.2942(8) 0.4199(2) 0.53872(19) 0.0441(11) Uani d . 1
C C20 0.3446(7) 0.4662(2) 0.58034(18) 0.0438(12) Uani d . 1
H H20A 0.3457 0.4545 0.6202 0.053 Uiso calc R 1
C C21 0.3941(7) 0.5308(2) 0.56332(19) 0.0399(11) Uani d . 1
C C22 0.3897(7) 0.5490(2) 0.50438(18) 0.0404(11) Uani d . 1
H H22A 0.4177 0.5930 0.4934 0.048 Uiso calc R 1
C C23 0.3444(7) 0.5024(3) 0.46242(19) 0.0452(12) Uani d . 1
N N1 0.6344(7) 0.66949(19) 0.83277(16) 0.0471(10) Uani d . 1
N N2 0.6081(6) 0.71095(18) 0.74543(15) 0.0404(9) Uani d . 1
N N3 0.5287(6) 0.80642(18) 0.68472(15) 0.0428(10) Uani d . 1
N N4 0.4213(8) 0.9066(2) 0.69458(18) 0.0594(13) Uani d . 1
N N5 0.4805(8) 0.2704(2) 0.0365(3) 0.0695(14) Uani d . 1
N N6 0.6621(6) 0.5002(2) -0.01062(18) 0.0478(10) Uani d . 1
N N7 0.5364(7) 0.4458(2) 0.19413(17) 0.0557(11) Uani d . 1
N N8 0.2372(9) 0.3548(2) 0.5608(2) 0.0697(14) Uani d . 1
N N9 0.4476(6) 0.5793(2) 0.60762(19) 0.0507(11) Uani d . 1
N N10 0.3432(8) 0.5242(3) 0.40170(19) 0.0655(13) Uani d . 1
O O1 0.5078(10) 0.2236(2) 0.0698(2) 0.113(2) Uani d . 1
O O2 0.4290(11) 0.2639(3) -0.0144(3) 0.131(3) Uani d . 1
O O3 0.6682(7) 0.4835(2) -0.06244(15) 0.0756(13) Uani d . 1
O O4 0.7010(6) 0.55727(18) 0.00612(15) 0.0638(11) Uani d . 1
O O5 0.4936(9) 0.5039(2) 0.20295(17) 0.0990(18) Uani d . 1
O O6 0.5771(9) 0.4075(2) 0.23366(16) 0.0894(16) Uani d . 1
O O7 0.4331(5) 0.31289(16) 0.15760(15) 0.0548(9) Uani d . 1
O O8 0.2527(13) 0.3065(2) 0.5306(2) 0.134(3) Uani d . 1
O O9 0.1711(11) 0.3505(3) 0.6100(2) 0.135(3) Uani d . 1
O O10 0.4597(7) 0.5618(2) 0.65896(16) 0.0778(13) Uani d . 1
O O11 0.4817(7) 0.6368(2) 0.59179(19) 0.0726(12) Uani d . 1
O O12 0.3750(12) 0.4856(3) 0.36221(18) 0.133(3) Uani d . 1
O O13 0.3162(10) 0.5829(2) 0.39161(17) 0.0992(19) Uani d . 1
O O14 0.2484(7) 0.39015(19) 0.43756(15) 0.0724(12) Uani d . 1
N N11 0.6450(16) 0.3457(5) 0.6714(3) 0.164(4) Uani d . 1
C C24 0.7279(13) 0.2882(4) 0.5744(3) 0.087(2) Uani d . 1
H H24A 0.8665 0.2833 0.5714 0.130 Uiso calc R 1
H H24B 0.6812 0.3147 0.5419 0.130 Uiso calc R 1
H H24C 0.6678 0.2446 0.5733 0.130 Uiso calc R 1
C C25 0.6803(11) 0.3209(4) 0.6291(3) 0.085(2) Uani d . 1

loop_
_atom_site_aniso_label
_atom_site_aniso_U_11
_atom_site_aniso_U_22
_atom_site_aniso_U_33
_atom_site_aniso_U_12
_atom_site_aniso_U_13
_atom_site_aniso_U_23
C1 0.099(5) 0.070(4) 0.053(3) 0.017(4) -0.012(3) 0.011(3)
C2 0.057(4) 0.044(3) 0.056(3) -0.001(3) 0.005(3) 0.000(2)
C3 0.039(3) 0.042(3) 0.060(3) 0.000(2) 0.000(2) -0.005(2)
C4 0.046(3) 0.042(3) 0.044(3) 0.009(2) 0.000(2) -0.011(2)
C5 0.053(3) 0.071(4) 0.060(3) -0.002(3) -0.006(3) -0.017(3)
C6 0.049(3) 0.049(3) 0.036(2) -0.002(2) 0.007(2) -0.009(2)
C7 0.067(4) 0.055(3) 0.071(3) -0.024(3) -0.027(3) 0.014(3)
C8 0.055(4) 0.079(5) 0.091(4) -0.004(4) -0.004(4) 0.039(4)
C9 0.074(4) 0.045(3) 0.028(2) -0.019(3) 0.007(2) -0.001(2)
C10 0.199(10) 0.048(3) 0.082(4) 0.023(5) 0.029(6) -0.002(3)
C11 0.130(6) 0.072(4) 0.050(3) -0.048(4) -0.023(4) 0.008(3)
C12 0.032(3) 0.037(2) 0.052(3) 0.006(2) 0.002(2) 0.008(2)
C13 0.041(3) 0.035(2) 0.062(3) -0.001(2) 0.002(2) 0.002(2)
C14 0.039(3) 0.051(3) 0.048(3) 0.000(2) 0.006(2) -0.005(2)
C15 0.037(3) 0.041(2) 0.041(2) 0.003(2) 0.002(2) 0.004(2)
C16 0.033(3) 0.032(2) 0.054(3) 0.005(2) -0.002(2) -0.002(2)
C17 0.029(2) 0.041(2) 0.046(2) 0.005(2) 0.000(2) 0.004(2)
C18 0.039(3) 0.055(3) 0.039(2) -0.003(2) -0.004(2) -0.007(2)
C19 0.047(3) 0.041(3) 0.044(2) -0.007(2) -0.003(2) 0.000(2)
C20 0.038(3) 0.062(3) 0.032(2) 0.003(2) 0.001(2) 0.006(2)
C21 0.032(3) 0.046(3) 0.042(2) -0.002(2) -0.001(2) -0.009(2)
C22 0.031(3) 0.050(3) 0.041(2) -0.003(2) 0.006(2) -0.001(2)
C23 0.041(3) 0.058(3) 0.036(2) -0.003(2) 0.000(2) 0.004(2)
N1 0.065(3) 0.035(2) 0.041(2) 0.012(2) 0.000(2) 0.0040(17)
N2 0.038(2) 0.041(2) 0.042(2) 0.0032(18) 0.0031(18) -0.0053(16)
N3 0.050(3) 0.042(2) 0.0368(19) -0.010(2) -0.0022(18) 0.0012(17)
N4 0.085(4) 0.045(2) 0.049(2) 0.012(3) 0.017(3) 0.0088(19)
N5 0.070(4) 0.045(3) 0.093(4) -0.006(3) 0.015(3) -0.013(3)
N6 0.042(2) 0.054(3) 0.047(2) 0.004(2) 0.004(2) 0.008(2)
N7 0.065(3) 0.055(3) 0.047(2) 0.009(2) 0.002(2) 0.006(2)
N8 0.090(4) 0.062(3) 0.057(3) -0.016(3) -0.013(3) 0.004(2)
N9 0.038(2) 0.063(3) 0.051(2) -0.003(2) 0.001(2) -0.020(2)
N10 0.084(4) 0.075(3) 0.038(2) -0.008(3) -0.005(2) 0.005(2)
O1 0.173(6) 0.043(2) 0.124(4) -0.007(3) 0.060(4) 0.000(3)
O2 0.188(7) 0.077(3) 0.127(5) -0.027(4) -0.055(5) -0.032(3)
O3 0.108(4) 0.076(3) 0.043(2) -0.006(3) 0.010(2) 0.0103(19)
O4 0.085(3) 0.042(2) 0.064(2) -0.010(2) 0.002(2) 0.0109(17)
O5 0.161(5) 0.070(3) 0.066(2) 0.049(3) 0.004(3) -0.013(2)
O6 0.156(5) 0.065(2) 0.047(2) 0.006(3) -0.013(3) 0.0113(19)
O7 0.051(2) 0.050(2) 0.063(2) -0.0072(18) 0.0027(18) 0.0188(17)
O8 0.240(8) 0.055(3) 0.106(4) -0.033(4) 0.013(5) -0.006(3)
O9 0.224(8) 0.120(4) 0.060(3) -0.100(5) 0.000(4) 0.027(3)
O10 0.090(3) 0.100(3) 0.044(2) -0.009(3) -0.008(2) -0.019(2)
O11 0.079(3) 0.054(2) 0.085(3) -0.013(2) 0.003(2) -0.022(2)
O12 0.234(8) 0.122(4) 0.043(2) 0.001(5) 0.016(4) -0.010(3)
O13 0.157(6) 0.078(3) 0.063(2) -0.018(3) -0.031(3) 0.024(2)
O14 0.100(3) 0.064(2) 0.053(2) -0.013(3) -0.013(2) -0.0145(18)
N11 0.223(11) 0.178(8) 0.091(5) 0.074(8) 0.045(6) -0.015(5)
C24 0.086(5) 0.095(5) 0.079(4) 0.002(4) 0.009(4) -0.002(4)
C25 0.090(5) 0.090(5) 0.076(4) 0.028(4) 0.013(4) 0.012(4)

loop_
_atom_type_symbol
_atom_type_description
_atom_type_scat_dispersion_real
_atom_type_scat_dispersion_imag
_atom_type_scat_source
C C 0.0033 0.0000 'International Tables Vol C Tables 4.2.6.8 and 6.1.1.4'
H H 0.0000 0.0000 'International Tables Vol C Tables 4.2.6.8 and 6.1.1.4'
N N 0.0061 0.0000 'International Tables Vol C Tables 4.2.6.8 and 6.1.1.4'
O O 0.0106 0.0000 'International Tables Vol C Tables 4.2.6.8 and 6.1.1.4'

loop_
_geom_angle_atom_site_label_1
_geom_angle_atom_site_label_2
_geom_angle_atom_site_label_3
_geom_angle
N1 C1 H1A 109.5
N1 C1 H1B 109.5
H1A C1 H1B 109.5
N1 C1 H1C 109.5
H1A C1 H1C 109.5
H1B C1 H1C 109.5
C3 C2 N1 107.2(5)
C3 C2 H2A 126.4
N1 C2 H2A 126.4
C2 C3 N2 107.2(5)
C2 C3 H3A 126.4
N2 C3 H3A 126.4
N1 C4 N2 107.0(4)
N1 C4 C5 126.0(5)
N2 C4 C5 126.9(5)
C4 C5 H5A 109.5
C4 C5 H5B 109.5
H5A C5 H5B 109.5
C4 C5 H5C 109.5
H5A C5 H5C 109.5
H5B C5 H5C 109.5
N3 C6 N2 111.2(4)
N3 C6 H6A 109.4
N2 C6 H6A 109.4
N3 C6 H6B 109.4
N2 C6 H6B 109.4
H6A C6 H6B 108.0
C8 C7 N3 106.6(5)
C8 C7 H7A 126.7
N3 C7 H7A 126.7
C7 C8 N4 108.2(6)
C7 C8 H8A 125.9
N4 C8 H8A 125.9
N3 C9 N4 106.2(5)
N3 C9 C11 126.9(6)
N4 C9 C11 126.9(5)
N4 C10 H10A 109.5
N4 C10 H10B 109.5
H10A C10 H10B 109.5
N4 C10 H10C 109.5
H10A C10 H10C 109.5
H10B C10 H10C 109.5
C9 C11 H11A 109.5
C9 C11 H11B 109.5
H11A C11 H11B 109.5
C9 C11 H11C 109.5
H11A C11 H11C 109.5
H11B C11 H11C 109.5
O7 C12 C17 123.9(4)
O7 C12 C13 125.4(4)
C17 C12 C13 110.6(4)
C14 C13 C12 124.9(4)
C14 C13 N5 116.5(5)
C12 C13 N5 118.6(4)
C13 C14 C15 119.9(4)
C13 C14 H14A 120.0
C15 C14 H14A 120.0
C16 C15 C14 119.5(4)
C16 C15 N6 119.9(4)
C14 C15 N6 120.6(4)
C17 C16 C15 120.0(4)
C17 C16 H16C 120.0
C15 C16 H16C 120.0
C16 C17 C12 125.1(4)
C16 C17 N7 115.9(4)
C12 C17 N7 119.0(4)
O14 C18 C19 124.6(5)
O14 C18 C23 125.0(4)
C19 C18 C23 110.3(4)
C20 C19 N8 116.0(4)
C20 C19 C18 124.8(4)
N8 C19 C18 119.3(4)
C19 C20 C21 119.9(4)
C19 C20 H20A 120.0
C21 C20 H20A 120.0
C22 C21 C20 120.4(4)
C22 C21 N9 120.0(4)
C20 C21 N9 119.5(4)
C23 C22 C21 119.9(4)
C23 C22 H22A 120.1
C21 C22 H22A 120.1
C22 C23 N10 117.5(4)
C22 C23 C18 124.6(4)
N10 C23 C18 118.0(4)
C4 N1 C2 109.9(4)
C4 N1 C1 125.8(5)
C2 N1 C1 124.2(5)
C4 N2 C3 108.6(4)
C4 N2 C6 128.0(4)
C3 N2 C6 123.4(4)
C9 N3 C7 109.9(5)
C9 N3 C6 126.4(4)
C7 N3 C6 123.7(4)
C9 N4 C8 109.1(4)
C9 N4 C10 126.2(6)
C8 N4 C10 124.7(7)
O2 N5 O1 123.5(5)
O2 N5 C13 117.5(5)
O1 N5 C13 118.9(5)
O3 N6 O4 122.8(4)
O3 N6 C15 118.6(4)
O4 N6 C15 118.6(4)
O6 N7 O5 122.6(4)
O6 N7 C17 119.0(4)
O5 N7 C17 118.4(4)
O8 N8 O9 120.6(5)
O8 N8 C19 120.4(5)
O9 N8 C19 119.0(5)
O10 N9 O11 122.3(4)
O10 N9 C21 119.4(5)
O11 N9 C21 118.3(4)
O12 N10 O13 120.6(5)
O12 N10 C23 121.1(5)
O13 N10 C23 118.2(5)
C25 C24 H24A 109.5
C25 C24 H24B 109.5
H24A C24 H24B 109.5
C25 C24 H24C 109.5
H24A C24 H24C 109.5
H24B C24 H24C 109.5
N11 C25 C24 179.3(9)

loop_
_geom_bond_atom_site_label_1
_geom_bond_atom_site_label_2
_geom_bond_distance
C1 N1 1.485(6)
C1 H1A 0.9600
C1 H1B 0.9600
C1 H1C 0.9600
C2 C3 1.326(7)
C2 N1 1.385(7)
C2 H2A 0.9300
C3 N2 1.389(6)
C3 H3A 0.9300
C4 N1 1.318(6)
C4 N2 1.352(6)
C4 C5 1.465(8)
C5 H5A 0.9600
C5 H5B 0.9600
C5 H5C 0.9600
C6 N3 1.456(6)
C6 N2 1.459(5)
C6 H6A 0.9700
C6 H6B 0.9700
C7 C8 1.317(8)
C7 N3 1.372(7)
C7 H7A 0.9300
C8 N4 1.365(8)
C8 H8A 0.9300
C9 N3 1.335(6)
C9 N4 1.337(7)
C9 C11 1.464(8)
C10 N4 1.471(7)
C10 H10A 0.9600
C10 H10B 0.9600
C10 H10C 0.9600
C11 H11A 0.9600
C11 H11B 0.9600
C11 H11C 0.9600
C12 O7 1.234(5)
C12 C17 1.448(6)
C12 C13 1.451(7)
C13 C14 1.360(6)
C13 N5 1.462(6)
C14 C15 1.394(6)
C14 H14A 0.9300
C15 C16 1.380(6)
C15 N6 1.436(6)
C16 C17 1.363(6)
C16 H16C 0.9300
C17 N7 1.462(6)
C18 O14 1.227(5)
C18 C19 1.460(6)
C18 C23 1.471(7)
C19 C20 1.361(6)
C19 N8 1.443(6)
C20 C21 1.382(6)
C20 H20A 0.9300
C21 C22 1.381(6)
C21 N9 1.438(6)
C22 C23 1.361(6)
C22 H22A 0.9300
C23 N10 1.439(6)
N5 O2 1.211(7)
N5 O1 1.213(7)
N6 O3 1.218(5)
N6 O4 1.226(5)
N7 O6 1.207(5)
N7 O5 1.209(5)
N8 O8 1.182(6)
N8 O9 1.205(6)
N9 O10 1.214(5)
N9 O11 1.222(6)
N10 O12 1.197(6)
N10 O13 1.204(6)
N11 C25 1.103(8)
C24 C25 1.435(9)
C24 H24A 0.9600
C24 H24B 0.9600
C24 H24C 0.9600
